data_4347680
loop_
_publ_author_name
'Holler, Stefan'
'T\"uchler, Michael'
'Belaj, Ferdinand'
'Veiros, Luis F.'
'Kirchner, Karl'
'M\"osch-Zanetti, Nadia C'

_publ_section_title
;
 Thiopyridazine-Based Copper Boratrane Complexes Demonstrating the Z-type
 Nature of the Ligand.
;
_journal_issue 10
_journal_name_full 'Inorganic chemistry'
_journal_page_first 4980
_journal_page_last 4991
_journal_paper_doi 10.1021/acs.inorgchem.6b00464
_journal_volume 55
_journal_year 2016
_chemical_compound_source 'synthetical product'
_chemical_formula_moiety 'C28 H39 B Cu N7 S4, C H2 Cl2'
_chemical_formula_sum 'C29 H41 B Cl2 Cu N7 S4'
_chemical_formula_weight 761.18
_chemical_name_common
; (2,2',2"-boranetriyl-tris(6-tert-butylpyridazine-3(2H)-thione))-(thiocya-
nato-N)-copper(I) dichloromethane solvate (1:1)
;
_chemical_name_systematic
; (2,2',2"-boranetriyl-tris(6-tert-butylpyridazine-3(2H)-thione))-(thiocya-
nato-N)-copper(I) dichloromethane solvate (1:1)
;
_space_group_crystal_system monoclinic
_space_group_IT_number 15
_space_group_name_Hall '-C 2yc'
_space_group_name_H-M_alt 'C 1 2/c 1'
_atom_sites_solution_hydrogens geom
_atom_sites_solution_primary direct
_atom_sites_solution_secondary difmap
_audit_creation_method 'manual edited SHELXL-2014/6.cif file'
_cell_angle_alpha 90
_cell_angle_beta 107.3497(11)
_cell_angle_gamma 90
_cell_formula_units_Z 8
_cell_length_a 18.2170(7)
_cell_length_b 14.3960(6)
_cell_length_c 29.2559(13)
_cell_measurement_reflns_used 9989
_cell_measurement_temperature 100(2)
_cell_measurement_theta_max 30.43
_cell_measurement_theta_min 2.55
_cell_volume 7323.3(5)
_computing_cell_refinement 'Bruker SAINT'
_computing_data_collection 'Bruker APEX2'
_computing_data_reduction 'Bruker SAINT'
_computing_molecular_graphics 'modified ORTEP (Johnson, 1965)'
_computing_publication_material 'SHELXL-2014/6 (Sheldrick, 2014)'
_computing_structure_refinement 'SHELXL-2014/6 (Sheldrick, 2014)'
_computing_structure_solution 'SHELXS-97 (Sheldrick, 2008)'
_diffrn_ambient_temperature 100(2)
_diffrn_measured_fraction_theta_full 0.999
_diffrn_measured_fraction_theta_max 0.999
_diffrn_measurement_device_type 'Bruker APEX-II CCD'
_diffrn_measurement_method '\f and \w scans'
_diffrn_radiation_monochromator 'multilayer monochromator'
_diffrn_radiation_source 'Incoatec microfocus sealed tube'
_diffrn_radiation_type MoK\a
_diffrn_radiation_wavelength 0.71073
_diffrn_reflns_av_R_equivalents 0.0432
_diffrn_reflns_av_unetI/netI 0.0404
_diffrn_reflns_Laue_measured_fraction_full 0.999
_diffrn_reflns_Laue_measured_fraction_max 0.999
_diffrn_reflns_limit_h_max 25
_diffrn_reflns_limit_h_min -25
_diffrn_reflns_limit_k_max 20
_diffrn_reflns_limit_k_min -20
_diffrn_reflns_limit_l_max 41
_diffrn_reflns_limit_l_min -32
_diffrn_reflns_number 57922
_diffrn_reflns_point_group_measured_fraction_full 0.999
_diffrn_reflns_point_group_measured_fraction_max 0.999
_diffrn_reflns_theta_full 30.00
_diffrn_reflns_theta_max 30.00
_diffrn_reflns_theta_min 2.34
_exptl_absorpt_coefficient_mu 1.001
_exptl_absorpt_correction_T_max 0.746
_exptl_absorpt_correction_T_min 0.601
_exptl_absorpt_correction_type multi-scan
_exptl_absorpt_process_details 'Bruker (2001). SADABS. Bruker AXS Inc., Madison, Wisconsin, USA.'
_exptl_crystal_colour red
_exptl_crystal_density_diffrn 1.381
_exptl_crystal_description block
_exptl_crystal_F_000 3168
_exptl_crystal_size_max 0.290
_exptl_crystal_size_mid 0.140
_exptl_crystal_size_min 0.120
_refine_diff_density_max 0.617
_refine_diff_density_min -0.415
_refine_diff_density_rms 0.064
_refine_ls_extinction_method none
_refine_ls_goodness_of_fit_ref 1.041
_refine_ls_hydrogen_treatment refU
_refine_ls_matrix_type full
_refine_ls_number_parameters 422
_refine_ls_number_reflns 10685
_refine_ls_number_restraints 0
_refine_ls_restrained_S_all 1.041
_refine_ls_R_factor_all 0.0402
_refine_ls_R_factor_gt 0.0296
_refine_ls_shift/su_max 0.002
_refine_ls_shift/su_mean 0.000
_refine_ls_structure_factor_coef Fsqd
_refine_ls_weighting_details 'w=1/[\s^2^(Fo^2^)+(0.0306P)^2^+2.3771P] where P=(Fo^2^+2Fc^2^)/3'
_refine_ls_weighting_scheme calc
_refine_ls_wR_factor_gt 0.0694
_refine_ls_wR_factor_ref 0.0723
_reflns_Friedel_coverage 0.000
_reflns_number_gt 8848
_reflns_number_total 10685
_reflns_threshold_expression 'I > 2\s(I)'
_cod_data_source_file ic6b00464_si_002.cif
_cod_data_source_block SH219R_5-DCM
_cod_original_sg_symbol_H-M 'C 2/c'
_cod_database_code 4347680
_shelx_space_group_comment
;
The symmetry employed for this shelxl refinement is uniquely defined
by the following loop, which should always be used as a source of
symmetry information in preference to the above space-group names.
They are only intended as comments.
;
_shelx_estimated_absorpt_t_min 0.760
_shelx_estimated_absorpt_t_max 0.889
_shelxl_version_number 2014/6

loop_
_space_group_symop_operation_xyz
'x, y, z'
'-x, y, -z+1/2'
'x+1/2, y+1/2, z'
'-x+1/2, y+1/2, -z+1/2'
'-x, -y, -z'
'x, -y, z-1/2'
'-x+1/2, -y+1/2, -z'
'x+1/2, -y+1/2, z-1/2'

loop_
_atom_site_label
_atom_site_type_symbol
_atom_site_fract_x
_atom_site_fract_y
_atom_site_fract_z
_atom_site_U_iso_or_equiv
_atom_site_adp_type
_atom_site_occupancy
_atom_site_site_symmetry_order
_atom_site_calc_flag
_atom_site_refinement_flags_posn
_atom_site_refinement_flags_adp
Cu1 Cu 0.46059(2) 0.65832(2) 0.37639(2) 0.00926(4) Uani 1 1 d . .
N4 N 0.57372(7) 0.65661(8) 0.39904(4) 0.0128(2) Uani 1 1 d . .
C4 C 0.64032(8) 0.66218(9) 0.41220(5) 0.0105(3) Uani 1 1 d . .
S4 S 0.73453(2) 0.67058(3) 0.43000(2) 0.01581(8) Uani 1 1 d . .
B1 B 0.34142(8) 0.66481(10) 0.35504(5) 0.0087(3) Uani 1 1 d . .
S1 S 0.43692(2) 0.57851(2) 0.30442(2) 0.01214(7) Uani 1 1 d . .
N11 N 0.24472(6) 0.71946(8) 0.28177(4) 0.0098(2) Uani 1 1 d . .
N12 N 0.31284(6) 0.67433(7) 0.30013(4) 0.0084(2) Uani 1 1 d . .
C13 C 0.35064(7) 0.62645(9) 0.27438(5) 0.0096(2) Uani 1 1 d . .
C14 C 0.31577(8) 0.61975(9) 0.22377(5) 0.0109(3) Uani 1 1 d . .
C15 C 0.24671(8) 0.66340(9) 0.20513(5) 0.0126(3) Uani 1 1 d . .
H15 H 0.2213 0.6599 0.1717 0.015 Uiso 1 1 calc R U
C16 C 0.21224(7) 0.71437(9) 0.23533(5) 0.0105(3) Uani 1 1 d . .
C11 C 0.35589(8) 0.56803(10) 0.19377(5) 0.0164(3) Uani 1 1 d . .
H111 H 0.3215 0.5624 0.1610 0.030(3) Uiso 1 1 calc R U
H112 H 0.3701 0.5060 0.2073 0.030(3) Uiso 1 1 calc R U
H113 H 0.4024 0.6019 0.1934 0.030(3) Uiso 1 1 calc R U
C10 C 0.13501(8) 0.76309(10) 0.21502(5) 0.0131(3) Uani 1 1 d . .
C17 C 0.11436(10) 0.81827(13) 0.25403(6) 0.0294(4) Uani 1 1 d . .
H171 H 0.1076 0.7755 0.2785 0.038(3) Uiso 1 1 calc R U
H172 H 0.0665 0.8525 0.2399 0.038(3) Uiso 1 1 calc R U
H173 H 0.1558 0.8622 0.2687 0.038(3) Uiso 1 1 calc R U
C18 C 0.13880(9) 0.82939(12) 0.17472(7) 0.0278(4) Uani 1 1 d . .
H181 H 0.1786 0.8763 0.1875 0.039(3) Uiso 1 1 calc R U
H182 H 0.0889 0.8600 0.1615 0.039(3) Uiso 1 1 calc R U
H183 H 0.1513 0.7941 0.1494 0.039(3) Uiso 1 1 calc R U
C19 C 0.07273(9) 0.68938(11) 0.19500(7) 0.0274(4) Uani 1 1 d . .
H191 H 0.0843 0.6556 0.1689 0.042(3) Uiso 1 1 calc R U
H192 H 0.0225 0.7198 0.1828 0.042(3) Uiso 1 1 calc R U
H193 H 0.0716 0.6458 0.2205 0.042(3) Uiso 1 1 calc R U
S2 S 0.44045(2) 0.57722(2) 0.43874(2) 0.01259(7) Uani 1 1 d . .
N21 N 0.24284(6) 0.54310(8) 0.34040(4) 0.0097(2) Uani 1 1 d . .
N22 N 0.31090(6) 0.57375(7) 0.36977(4) 0.0082(2) Uani 1 1 d . .
C23 C 0.35136(7) 0.53270(9) 0.41100(5) 0.0094(2) Uani 1 1 d . .
C24 C 0.31832(8) 0.45435(9) 0.42716(5) 0.0111(3) Uani 1 1 d . .
C25 C 0.24878(8) 0.42355(9) 0.39804(5) 0.0119(3) Uani 1 1 d . .
H25 H 0.2246 0.3717 0.4075 0.014 Uiso 1 1 calc R U
C26 C 0.21261(7) 0.46865(9) 0.35377(5) 0.0097(2) Uani 1 1 d . .
C21 C 0.36133(8) 0.40623(10) 0.47280(5) 0.0175(3) Uani 1 1 d . .
H211 H 0.3277 0.3603 0.4811 0.028(3) Uiso 1 1 calc R U
H212 H 0.3778 0.4521 0.4986 0.028(3) Uiso 1 1 calc R U
H213 H 0.4066 0.3749 0.4685 0.028(3) Uiso 1 1 calc R U
C20 C 0.13657(7) 0.43731(9) 0.31839(5) 0.0116(3) Uani 1 1 d . .
C27 C 0.11302(8) 0.34073(10) 0.33105(6) 0.0176(3) Uani 1 1 d . .
H271 H 0.1547 0.2966 0.3329 0.023(3) Uiso 1 1 calc R U
H272 H 0.0665 0.3205 0.3063 0.023(3) Uiso 1 1 calc R U
H273 H 0.1028 0.3433 0.3621 0.023(3) Uiso 1 1 calc R U
C28 C 0.07473(8) 0.50868(10) 0.32043(6) 0.0189(3) Uani 1 1 d . .
H281 H 0.0703 0.5109 0.3530 0.024(3) Uiso 1 1 calc R U
H282 H 0.0252 0.4904 0.2980 0.024(3) Uiso 1 1 calc R U
H283 H 0.0893 0.5701 0.3116 0.024(3) Uiso 1 1 calc R U
C29 C 0.14476(8) 0.43428(11) 0.26747(5) 0.0178(3) Uani 1 1 d . .
H291 H 0.1585 0.4962 0.2587 0.022(3) Uiso 1 1 calc R U
H292 H 0.0959 0.4148 0.2447 0.022(3) Uiso 1 1 calc R U
H293 H 0.1851 0.3899 0.2666 0.022(3) Uiso 1 1 calc R U
S3 S 0.44195(2) 0.81624(2) 0.36440(2) 0.01164(7) Uani 1 1 d . .
N31 N 0.25225(6) 0.74458(8) 0.39260(4) 0.0100(2) Uani 1 1 d . .
N32 N 0.31785(6) 0.74991(7) 0.37939(4) 0.0088(2) Uani 1 1 d . .
C33 C 0.35991(7) 0.82736(9) 0.38072(5) 0.0099(2) Uani 1 1 d . .
C34 C 0.33397(8) 0.91221(9) 0.39587(5) 0.0126(3) Uani 1 1 d . .
C35 C 0.26868(8) 0.90751(9) 0.40948(5) 0.0138(3) Uani 1 1 d . .
H35 H 0.2497 0.9620 0.4204 0.017 Uiso 1 1 calc R U
C36 C 0.22855(8) 0.82197(9) 0.40759(5) 0.0113(3) Uani 1 1 d . .
C31 C 0.37927(9) 0.99940(10) 0.39680(6) 0.0208(3) Uani 1 1 d . .
H311 H 0.3513 1.0523 0.4046 0.032(3) Uiso 1 1 calc R U
H312 H 0.3867 1.0092 0.3653 0.032(3) Uiso 1 1 calc R U
H313 H 0.4294 0.9938 0.4211 0.032(3) Uiso 1 1 calc R U
C30 C 0.15456(8) 0.81799(10) 0.42204(5) 0.0146(3) Uani 1 1 d . .
C37 C 0.12201(9) 0.71969(11) 0.41764(6) 0.0221(3) Uani 1 1 d . .
H371 H 0.1125 0.6977 0.3847 0.030(3) Uiso 1 1 calc R U
H372 H 0.0736 0.7198 0.4258 0.030(3) Uiso 1 1 calc R U
H373 H 0.1590 0.6784 0.4396 0.030(3) Uiso 1 1 calc R U
C38 C 0.17115(10) 0.85212(12) 0.47410(6) 0.0263(4) Uani 1 1 d . .
H381 H 0.2078 0.8100 0.4957 0.037(3) Uiso 1 1 calc R U
H382 H 0.1232 0.8532 0.4828 0.037(3) Uiso 1 1 calc R U
H383 H 0.1930 0.9148 0.4770 0.037(3) Uiso 1 1 calc R U
C39 C 0.09506(8) 0.88404(11) 0.38884(6) 0.0224(3) Uani 1 1 d . .
H391 H 0.1154 0.9476 0.3925 0.030(3) Uiso 1 1 calc R U
H392 H 0.0471 0.8822 0.3974 0.030(3) Uiso 1 1 calc R U
H393 H 0.0851 0.8642 0.3555 0.030(3) Uiso 1 1 calc R U
C1 C 0.59424(10) 0.85418(12) 0.47317(6) 0.0277(4) Uani 1 1 d . .
H11 H 0.5738 0.8287 0.4404 0.037(4) Uiso 1 1 calc R U
H12 H 0.6437 0.8228 0.4889 0.037(4) Uiso 1 1 calc R U
Cl1 Cl 0.61061(3) 0.97462(3) 0.46968(2) 0.03795(11) Uani 1 1 d . .
Cl2 Cl 0.52900(4) 0.83049(3) 0.50542(2) 0.04654(14) Uani 1 1 d . .

loop_
_atom_site_aniso_label
_atom_site_aniso_U_11
_atom_site_aniso_U_22
_atom_site_aniso_U_33
_atom_site_aniso_U_23
_atom_site_aniso_U_13
_atom_site_aniso_U_12
Cu1 0.00533(8) 0.01213(8) 0.01007(8) -0.00004(6) 0.00191(6) -0.00042(6)
N4 0.0118(6) 0.0143(6) 0.0124(6) 0.0001(4) 0.0038(5) -0.0001(4)
C4 0.0120(6) 0.0094(6) 0.0101(6) -0.0001(5) 0.0032(5) 0.0016(5)
S4 0.00666(15) 0.01957(18) 0.01880(18) -0.00096(14) 0.00012(13) 0.00001(12)
B1 0.0066(6) 0.0102(7) 0.0091(7) -0.0007(5) 0.0022(5) -0.0004(5)
S1 0.00870(15) 0.01577(16) 0.01145(16) -0.00181(12) 0.00222(13) 0.00257(12)
N11 0.0070(5) 0.0096(5) 0.0124(6) 0.0020(4) 0.0023(4) 0.0004(4)
N12 0.0059(5) 0.0102(5) 0.0089(5) 0.0009(4) 0.0017(4) -0.0006(4)
C13 0.0083(6) 0.0096(6) 0.0112(6) 0.0005(5) 0.0036(5) -0.0011(5)
C14 0.0115(6) 0.0119(6) 0.0102(6) -0.0001(5) 0.0049(5) -0.0025(5)
C15 0.0132(7) 0.0153(7) 0.0084(6) 0.0005(5) 0.0021(5) -0.0020(5)
C16 0.0091(6) 0.0098(6) 0.0121(7) 0.0017(5) 0.0022(5) -0.0014(5)
C11 0.0184(7) 0.0216(7) 0.0104(7) -0.0004(5) 0.0060(6) 0.0036(6)
C10 0.0086(6) 0.0142(6) 0.0148(7) 0.0023(5) 0.0007(5) 0.0011(5)
C17 0.0217(8) 0.0373(10) 0.0252(9) -0.0053(7) 0.0008(7) 0.0175(7)
C18 0.0181(8) 0.0314(9) 0.0328(10) 0.0195(7) 0.0058(7) 0.0065(7)
C19 0.0112(7) 0.0219(8) 0.0429(11) -0.0001(7) -0.0014(7) -0.0017(6)
S2 0.00849(15) 0.01855(17) 0.00927(16) 0.00157(13) 0.00042(12) -0.00294(12)
N21 0.0060(5) 0.0115(5) 0.0106(6) -0.0014(4) 0.0012(4) -0.0001(4)
N22 0.0064(5) 0.0094(5) 0.0088(5) -0.0008(4) 0.0021(4) -0.0005(4)
C23 0.0090(6) 0.0114(6) 0.0080(6) -0.0008(5) 0.0028(5) 0.0006(5)
C24 0.0119(6) 0.0123(6) 0.0099(6) 0.0007(5) 0.0043(5) 0.0007(5)
C25 0.0116(6) 0.0113(6) 0.0137(7) 0.0013(5) 0.0053(5) -0.0008(5)
C26 0.0076(6) 0.0106(6) 0.0117(6) -0.0014(5) 0.0039(5) 0.0009(5)
C21 0.0178(7) 0.0189(7) 0.0131(7) 0.0055(6) 0.0007(6) -0.0019(6)
C20 0.0073(6) 0.0117(6) 0.0145(7) -0.0003(5) 0.0011(5) -0.0015(5)
C27 0.0127(7) 0.0150(7) 0.0233(8) 0.0006(6) 0.0025(6) -0.0046(5)
C28 0.0097(7) 0.0187(7) 0.0249(8) -0.0040(6) 0.0001(6) 0.0025(5)
C29 0.0148(7) 0.0217(8) 0.0143(7) -0.0021(6) 0.0003(6) -0.0036(6)
S3 0.00814(15) 0.01214(15) 0.01532(17) 0.00058(12) 0.00456(13) -0.00130(12)
N31 0.0070(5) 0.0140(5) 0.0094(5) -0.0004(4) 0.0028(4) -0.0010(4)
N32 0.0070(5) 0.0107(5) 0.0085(5) -0.0001(4) 0.0020(4) -0.0005(4)
C33 0.0074(6) 0.0126(6) 0.0086(6) 0.0002(5) 0.0006(5) -0.0009(5)
C34 0.0121(6) 0.0112(6) 0.0133(7) -0.0006(5) 0.0019(5) -0.0004(5)
C35 0.0142(7) 0.0118(6) 0.0149(7) -0.0026(5) 0.0034(6) 0.0024(5)
C36 0.0088(6) 0.0153(6) 0.0092(6) -0.0005(5) 0.0018(5) 0.0012(5)
C31 0.0194(8) 0.0106(7) 0.0344(9) -0.0034(6) 0.0108(7) -0.0024(6)
C30 0.0120(7) 0.0174(7) 0.0169(7) -0.0023(5) 0.0082(6) 0.0014(5)
C37 0.0172(7) 0.0224(8) 0.0321(9) -0.0018(7) 0.0156(7) -0.0032(6)
C38 0.0271(9) 0.0358(10) 0.0210(8) -0.0057(7) 0.0148(7) 0.0029(7)
C39 0.0131(7) 0.0259(8) 0.0293(9) 0.0018(7) 0.0078(7) 0.0042(6)
C1 0.0245(9) 0.0284(9) 0.0235(9) -0.0089(7) -0.0031(7) 0.0071(7)
Cl1 0.0415(3) 0.0334(2) 0.0383(3) 0.0027(2) 0.0110(2) 0.0026(2)
Cl2 0.0684(4) 0.0344(3) 0.0430(3) -0.0079(2) 0.0262(3) -0.0089(2)

loop_
_atom_type_symbol
_atom_type_description
_atom_type_scat_dispersion_real
_atom_type_scat_dispersion_imag
_atom_type_scat_source
C C 0.0033 0.0016 'International Tables Vol C Tables 4.2.6.8 and 6.1.1.4'
H H 0.0000 0.0000 'International Tables Vol C Tables 4.2.6.8 and 6.1.1.4'
B B 0.0013 0.0007 'International Tables Vol C Tables 4.2.6.8 and 6.1.1.4'
Cl Cl 0.1484 0.1585 'International Tables Vol C Tables 4.2.6.8 and 6.1.1.4'
Cu Cu 0.3201 1.2651 'International Tables Vol C Tables 4.2.6.8 and 6.1.1.4'
N N 0.0061 0.0033 'International Tables Vol C Tables 4.2.6.8 and 6.1.1.4'
S S 0.1246 0.1234 'International Tables Vol C Tables 4.2.6.8 and 6.1.1.4'

loop_
_geom_angle_atom_site_label_1
_geom_angle_atom_site_label_2
_geom_angle_atom_site_label_3
_geom_angle
_geom_angle_publ_flag
N4 Cu1 B1 177.25(5) yes
N4 Cu1 S2 97.25(4) yes
B1 Cu1 S2 82.00(4) ?
N4 Cu1 S3 98.93(4) yes
B1 Cu1 S3 79.44(4) ?
S2 Cu1 S3 124.93(2) ?
N4 Cu1 S1 101.05(4) yes
B1 Cu1 S1 81.64(4) ?
S2 Cu1 S1 116.11(2) ?
S3 Cu1 S1 111.71(2) ?
C4 N4 Cu1 175.32(11) yes
N4 C4 S4 179.13(14) yes
N22 B1 N12 109.32(11) ?
N22 B1 N32 112.02(11) ?
N12 B1 N32 110.93(11) ?
N22 B1 Cu1 108.13(9) ?
N12 B1 Cu1 108.43(9) ?
N32 B1 Cu1 107.90(9) ?
C13 S1 Cu1 99.24(5) yes
C16 N11 N12 117.28(11) ?
C13 N12 N11 125.43(11) yes
C13 N12 B1 117.78(11) yes
N11 N12 B1 116.04(10) yes
N12 C13 C14 117.95(12) ?
N12 C13 S1 117.71(10) ?
C14 C13 S1 124.34(10) ?
C15 C14 C13 117.02(12) ?
C15 C14 C11 123.18(13) ?
C13 C14 C11 119.79(12) ?
C14 C15 C16 120.75(13) ?
C14 C15 H15 119.6 ?
C16 C15 H15 119.6 ?
N11 C16 C15 121.53(12) ?
N11 C16 C10 117.15(12) ?
C15 C16 C10 121.30(12) ?
C14 C11 H111 109.5 ?
C14 C11 H112 109.5 ?
H111 C11 H112 109.5 ?
C14 C11 H113 109.5 ?
H111 C11 H113 109.5 ?
H112 C11 H113 109.5 ?
C16 C10 C17 110.64(12) ?
C16 C10 C18 109.74(12) ?
C17 C10 C18 109.17(13) ?
C16 C10 C19 108.75(11) ?
C17 C10 C19 109.01(13) ?
C18 C10 C19 109.52(13) ?
C10 C17 H171 109.5 ?
C10 C17 H172 109.5 ?
H171 C17 H172 109.5 ?
C10 C17 H173 109.5 ?
H171 C17 H173 109.5 ?
H172 C17 H173 109.5 ?
C10 C18 H181 109.5 ?
C10 C18 H182 109.5 ?
H181 C18 H182 109.5 ?
C10 C18 H183 109.5 ?
H181 C18 H183 109.5 ?
H182 C18 H183 109.5 ?
C10 C19 H191 109.5 ?
C10 C19 H192 109.5 ?
H191 C19 H192 109.5 ?
C10 C19 H193 109.5 ?
H191 C19 H193 109.5 ?
H192 C19 H193 109.5 ?
C23 S2 Cu1 99.69(5) yes
C26 N21 N22 117.48(11) ?
C23 N22 N21 125.28(11) yes
C23 N22 B1 118.58(11) yes
N21 N22 B1 116.08(10) yes
N22 C23 C24 118.15(12) ?
N22 C23 S2 116.69(10) ?
C24 C23 S2 125.11(10) ?
C25 C24 C23 116.94(12) ?
C25 C24 C21 122.92(12) ?
C23 C24 C21 120.05(12) ?
C24 C25 C26 120.59(12) ?
C24 C25 H25 119.7 ?
C26 C25 H25 119.7 ?
N21 C26 C25 121.38(12) ?
N21 C26 C20 114.43(11) ?
C25 C26 C20 124.18(12) ?
C24 C21 H211 109.5 ?
C24 C21 H212 109.5 ?
H211 C21 H212 109.5 ?
C24 C21 H213 109.5 ?
H211 C21 H213 109.5 ?
H212 C21 H213 109.5 ?
C26 C20 C27 111.48(11) ?
C26 C20 C28 107.61(11) ?
C27 C20 C28 109.59(11) ?
C26 C20 C29 109.47(11) ?
C27 C20 C29 108.82(12) ?
C28 C20 C29 109.85(12) ?
C20 C27 H271 109.5 ?
C20 C27 H272 109.5 ?
H271 C27 H272 109.5 ?
C20 C27 H273 109.5 ?
H271 C27 H273 109.5 ?
H272 C27 H273 109.5 ?
C20 C28 H281 109.5 ?
C20 C28 H282 109.5 ?
H281 C28 H282 109.5 ?
C20 C28 H283 109.5 ?
H281 C28 H283 109.5 ?
H282 C28 H283 109.5 ?
C20 C29 H291 109.5 ?
C20 C29 H292 109.5 ?
H291 C29 H292 109.5 ?
C20 C29 H293 109.5 ?
H291 C29 H293 109.5 ?
H292 C29 H293 109.5 ?
C33 S3 Cu1 98.69(5) yes
C36 N31 N32 116.69(11) ?
C33 N32 N31 125.28(11) yes
C33 N32 B1 115.91(11) yes
N31 N32 B1 118.36(10) yes
N32 C33 C34 118.65(12) ?
N32 C33 S3 116.89(10) ?
C34 C33 S3 124.46(10) ?
C35 C34 C33 116.52(12) ?
C35 C34 C31 124.04(13) ?
C33 C34 C31 119.43(12) ?
C34 C35 C36 120.91(13) ?
C34 C35 H35 119.5 ?
C36 C35 H35 119.5 ?
N31 C36 C35 121.93(12) ?
N31 C36 C30 117.65(12) ?
C35 C36 C30 120.41(12) ?
C34 C31 H311 109.5 ?
C34 C31 H312 109.5 ?
H311 C31 H312 109.5 ?
C34 C31 H313 109.5 ?
H311 C31 H313 109.5 ?
H312 C31 H313 109.5 ?
C37 C30 C36 111.35(11) ?
C37 C30 C38 109.62(13) ?
C36 C30 C38 109.38(12) ?
C37 C30 C39 109.60(12) ?
C36 C30 C39 108.27(12) ?
C38 C30 C39 108.57(12) ?
C30 C37 H371 109.5 ?
C30 C37 H372 109.5 ?
H371 C37 H372 109.5 ?
C30 C37 H373 109.5 ?
H371 C37 H373 109.5 ?
H372 C37 H373 109.5 ?
C30 C38 H381 109.5 ?
C30 C38 H382 109.5 ?
H381 C38 H382 109.5 ?
C30 C38 H383 109.5 ?
H381 C38 H383 109.5 ?
H382 C38 H383 109.5 ?
C30 C39 H391 109.5 ?
C30 C39 H392 109.5 ?
H391 C39 H392 109.5 ?
C30 C39 H393 109.5 ?
H391 C39 H393 109.5 ?
H392 C39 H393 109.5 ?
Cl2 C1 Cl1 111.97(9) ?
Cl2 C1 H11 109.2 ?
Cl1 C1 H11 109.2 ?
Cl2 C1 H12 109.2 ?
Cl1 C1 H12 109.2 ?
H11 C1 H12 107.9 ?

loop_
_geom_bond_atom_site_label_1
_geom_bond_atom_site_label_2
_geom_bond_distance
_geom_bond_publ_flag
Cu1 N4 1.9678(12) yes
Cu1 B1 2.0744(15) yes
Cu1 S2 2.2857(4) yes
Cu1 S3 2.3100(4) yes
Cu1 S1 2.3235(4) yes
N4 C4 1.1610(18) yes
C4 S4 1.6426(14) yes
B1 N22 1.5350(18) yes
B1 N12 1.5401(18) yes
B1 N32 1.5412(18) yes
S1 C13 1.7015(13) yes
N11 C16 1.3122(17) ?
N11 N12 1.3612(15) ?
N12 C13 1.3512(16) ?
C13 C14 1.4300(19) ?
C14 C15 1.3658(19) ?
C14 C11 1.4971(18) ?
C15 C16 1.4297(19) ?
C15 H15 0.95 ?
C16 C10 1.5251(18) ?
C11 H111 0.98 ?
C11 H112 0.98 ?
C11 H113 0.98 ?
C10 C17 1.527(2) ?
C10 C18 1.534(2) ?
C10 C19 1.536(2) ?
C17 H171 0.98 ?
C17 H172 0.98 ?
C17 H173 0.98 ?
C18 H181 0.98 ?
C18 H182 0.98 ?
C18 H183 0.98 ?
C19 H191 0.98 ?
C19 H192 0.98 ?
C19 H193 0.98 ?
S2 C23 1.7082(13) yes
N21 C26 1.3167(17) ?
N21 N22 1.3547(15) ?
N22 C23 1.3480(16) ?
C23 C24 1.4240(18) ?
C24 C25 1.3724(18) ?
C24 C21 1.5010(19) ?
C25 C26 1.4227(19) ?
C25 H25 0.95 ?
C26 C20 1.5293(18) ?
C21 H211 0.98 ?
C21 H212 0.98 ?
C21 H213 0.98 ?
C20 C27 1.5327(19) ?
C20 C28 1.5390(19) ?
C20 C29 1.541(2) ?
C27 H271 0.98 ?
C27 H272 0.98 ?
C27 H273 0.98 ?
C28 H281 0.98 ?
C28 H282 0.98 ?
C28 H283 0.98 ?
C29 H291 0.98 ?
C29 H292 0.98 ?
C29 H293 0.98 ?
S3 C33 1.7068(13) yes
N31 C36 1.3164(17) ?
N31 N32 1.3633(15) ?
N32 C33 1.3469(16) ?
C33 C34 1.4270(18) ?
C34 C35 1.3638(19) ?
C34 C31 1.4979(19) ?
C35 C36 1.4248(19) ?
C35 H35 0.95 ?
C36 C30 1.5292(19) ?
C31 H311 0.98 ?
C31 H312 0.98 ?
C31 H313 0.98 ?
C30 C37 1.525(2) ?
C30 C38 1.542(2) ?
C30 C39 1.548(2) ?
C37 H371 0.98 ?
C37 H372 0.98 ?
C37 H373 0.98 ?
C38 H381 0.98 ?
C38 H382 0.98 ?
C38 H383 0.98 ?
C39 H391 0.98 ?
C39 H392 0.98 ?
C39 H393 0.98 ?
C1 Cl2 1.7572(19) ?
C1 Cl1 1.7674(18) ?
C1 H11 0.99 ?
C1 H12 0.99 ?

loop_
_geom_torsion_atom_site_label_1
_geom_torsion_atom_site_label_2
_geom_torsion_atom_site_label_3
_geom_torsion_atom_site_label_4
_geom_torsion
C16 N11 N12 C13 1.57(18)
C16 N11 N12 B1 -168.19(11)
N22 B1 N12 C13 -79.95(13)
N32 B1 N12 C13 156.04(11)
Cu1 B1 N12 C13 37.72(13)
N22 B1 N12 N11 90.63(13)
N32 B1 N12 N11 -33.39(15)
Cu1 B1 N12 N11 -151.71(9)
N11 N12 C13 C14 -1.97(18)
B1 N12 C13 C14 167.63(11)
N11 N12 C13 S1 177.76(9)
B1 N12 C13 S1 -12.64(15)
Cu1 S1 C13 N12 -14.93(10)
Cu1 S1 C13 C14 164.78(11)
N12 C13 C14 C15 0.63(18)
S1 C13 C14 C15 -179.08(10)
N12 C13 C14 C11 179.51(12)
S1 C13 C14 C11 -0.20(18)
C13 C14 C15 C16 0.90(19)
C11 C14 C15 C16 -177.93(12)
N12 N11 C16 C15 0.14(18)
N12 N11 C16 C10 178.60(11)
C14 C15 C16 N11 -1.3(2)
C14 C15 C16 C10 -179.74(12)
N11 C16 C10 C17 5.88(18)
C15 C16 C10 C17 -175.66(13)
N11 C16 C10 C18 126.40(14)
C15 C16 C10 C18 -55.13(17)
N11 C16 C10 C19 -113.82(14)
C15 C16 C10 C19 64.64(17)
C26 N21 N22 C23 1.97(18)
C26 N21 N22 B1 -175.47(11)
N12 B1 N22 C23 153.05(11)
N32 B1 N22 C23 -83.57(14)
Cu1 B1 N22 C23 35.20(14)
N12 B1 N22 N21 -29.32(15)
N32 B1 N22 N21 94.05(13)
Cu1 B1 N22 N21 -147.18(9)
N21 N22 C23 C24 -4.50(19)
B1 N22 C23 C24 172.89(11)
N21 N22 C23 S2 173.33(9)
B1 N22 C23 S2 -9.28(15)
Cu1 S2 C23 N22 -17.79(10)
Cu1 S2 C23 C24 159.87(11)
N22 C23 C24 C25 3.12(18)
S2 C23 C24 C25 -174.51(10)
N22 C23 C24 C21 179.84(12)
S2 C23 C24 C21 2.21(19)
C23 C24 C25 C26 0.30(19)
C21 C24 C25 C26 -176.31(13)
N22 N21 C26 C25 1.80(18)
N22 N21 C26 C20 -178.97(10)
C24 C25 C26 N21 -2.9(2)
C24 C25 C26 C20 177.96(12)
N21 C26 C20 C27 168.70(12)
C25 C26 C20 C27 -12.10(18)
N21 C26 C20 C28 -71.10(15)
C25 C26 C20 C28 108.10(14)
N21 C26 C20 C29 48.24(15)
C25 C26 C20 C29 -132.56(13)
C36 N31 N32 C33 0.33(19)
C36 N31 N32 B1 -171.54(12)
N22 B1 N32 C33 160.42(11)
N12 B1 N32 C33 -77.12(14)
Cu1 B1 N32 C33 41.51(13)
N22 B1 N32 N31 -26.96(16)
N12 B1 N32 N31 95.50(13)
Cu1 B1 N32 N31 -145.86(9)
N31 N32 C33 C34 -1.7(2)
B1 N32 C33 C34 170.33(12)
N31 N32 C33 S3 177.71(10)
B1 N32 C33 S3 -10.24(15)
Cu1 S3 C33 N32 -21.16(11)
Cu1 S3 C33 C34 158.23(11)
N32 C33 C34 C35 1.99(19)
S3 C33 C34 C35 -177.39(11)
N32 C33 C34 C31 -178.99(13)
S3 C33 C34 C31 1.63(19)
C33 C34 C35 C36 -1.1(2)
C31 C34 C35 C36 179.96(14)
N32 N31 C36 C35 0.71(19)
N32 N31 C36 C30 179.29(11)
C34 C35 C36 N31 -0.3(2)
C34 C35 C36 C30 -178.83(13)
N31 C36 C30 C37 1.89(18)
C35 C36 C30 C37 -179.51(13)
N31 C36 C30 C38 123.20(14)
C35 C36 C30 C38 -58.20(17)
N31 C36 C30 C39 -118.66(14)
C35 C36 C30 C39 59.94(17)
